data_4342874
loop_
_publ_author_name
'Chorazy, Szymon'
'Arczynski, Miros\/law'
'Nakabayashi, Koji'
'Sieklucka, Barbara'
'Ohkoshi, Shin-Ichi'

_publ_section_title
;
 Visible to Near-Infrared Emission from
 Ln(III)(Bis-oxazoline)-[Mo(V)(CN)8] (Ln = Ce-Yb) Magnetic Coordination
 Polymers Showing Unusual Lanthanide-Dependent Sliding of Cyanido-Bridged
 Layers.
;
_journal_issue 10
_journal_name_full 'Inorganic chemistry'
_journal_page_first 4724
_journal_page_last 4736
_journal_paper_doi 10.1021/acs.inorgchem.5b00040
_journal_volume 54
_journal_year 2015
_chemical_formula_sum 'C58 H50 Ce2 Mo2 N31 O12'
_chemical_formula_weight 1845.41
_chemical_name_systematic
;
 ?
;
_space_group_IT_number 2
_symmetry_cell_setting triclinic
_symmetry_space_group_name_Hall '-P 1'
_symmetry_space_group_name_H-M 'P -1'
_atom_sites_solution_hydrogens geom
_atom_sites_solution_primary direct
_atom_sites_solution_secondary difmap
_audit_conform_dict_location ftp://ftp.iucr.org/pub/cif_core.dic
_audit_conform_dict_name cif_core.dic
_audit_conform_dict_version 2.4
_audit_creation_date 2014-10-25T23:15:26-00:00
_audit_creation_method 'WinGX routine CIF_UPDATE'
_cell_angle_alpha 84.271(2)
_cell_angle_beta 83.044(2)
_cell_angle_gamma 76.644(2)
_cell_formula_units_Z 2
_cell_length_a 10.7075(6)
_cell_length_b 19.3757(9)
_cell_length_c 19.4865(11)
_cell_measurement_temperature 90(2)
_cell_volume 3893.7(4)
_computing_structure_refinement 'SHELXL-97 (Sheldrick, 1997)'
_computing_structure_solution 'SHELXS-97 (Sheldrick, 1990)'
_diffrn_ambient_temperature 90(2)
_diffrn_measured_fraction_theta_full 0.987
_diffrn_measured_fraction_theta_max 0.987
_diffrn_measurement_device_type 'Rigaku R-AXIS RAPID'
_diffrn_measurement_method \w
_diffrn_radiation_monochromator graphite
_diffrn_radiation_type MoK\a
_diffrn_radiation_wavelength 0.71075
_diffrn_reflns_av_R_equivalents 0.042
_diffrn_reflns_av_unetI/netI 0.0616
_diffrn_reflns_limit_h_max 13
_diffrn_reflns_limit_h_min -13
_diffrn_reflns_limit_k_max 25
_diffrn_reflns_limit_k_min -25
_diffrn_reflns_limit_l_max 25
_diffrn_reflns_limit_l_min -25
_diffrn_reflns_number 37050
_diffrn_reflns_theta_full 27.47
_diffrn_reflns_theta_max 27.47
_diffrn_reflns_theta_min 3.03
_exptl_absorpt_coefficient_mu 1.536
_exptl_absorpt_correction_T_max 0.9272
_exptl_absorpt_correction_T_min 0.7190
_exptl_absorpt_correction_type multi-scan
_exptl_absorpt_process_details 'ABSCOR (Rigaku, 1995)'
_exptl_crystal_colour green
_exptl_crystal_density_diffrn 1.574
_exptl_crystal_density_method 'not measured'
_exptl_crystal_description needle
_exptl_crystal_F_000 1822
_exptl_crystal_size_max 0.23
_exptl_crystal_size_mid 0.05
_exptl_crystal_size_min 0.05
_refine_diff_density_max 1.57
_refine_diff_density_min -2.318
_refine_diff_density_rms 0.197
_refine_ls_extinction_method none
_refine_ls_goodness_of_fit_ref 1.113
_refine_ls_hydrogen_treatment constr
_refine_ls_matrix_type full
_refine_ls_number_parameters 1000
_refine_ls_number_reflns 17608
_refine_ls_number_restraints 11
_refine_ls_restrained_S_all 1.115
_refine_ls_R_factor_all 0.0669
_refine_ls_R_factor_gt 0.0441
_refine_ls_shift/su_max 0.001
_refine_ls_shift/su_mean 0
_refine_ls_structure_factor_coef Fsqd
_refine_ls_weighting_details 'calc w=1/[\s^2^(Fo^2^)+(0.0614P)^2^+17.0749P] where P=(Fo^2^+2Fc^2^)/3'
_refine_ls_weighting_scheme calc
_refine_ls_wR_factor_gt 0.1067
_refine_ls_wR_factor_ref 0.1437
_reflns_number_gt 13443
_reflns_number_total 17608
_reflns_threshold_expression >2sigma(I)
_cod_data_source_file ic5b00040_si_002.cif
_cod_data_source_block CeMoBoxTriclinic
_cod_depositor_comments 'Adding full bibliography for 4342874--4342887.cif.'
_cod_database_code 4342874

loop_
_symmetry_equiv_pos_as_xyz
'x, y, z'
'-x, -y, -z'

loop_
_atom_site_label
_atom_site_type_symbol
_atom_site_fract_x
_atom_site_fract_y
_atom_site_fract_z
_atom_site_U_iso_or_equiv
_atom_site_adp_type
_atom_site_occupancy
_atom_site_symmetry_multiplicity
_atom_site_calc_flag
_atom_site_refinement_flags
_atom_site_disorder_assembly
_atom_site_disorder_group
Ce1 Ce 0.94208(3) 0.164093(15) 0.353790(15) 0.01512(8) Uani 1 1 d . . .
Ce2 Ce 0.40538(3) 0.652998(16) 0.136182(16) 0.01653(8) Uani 1 1 d . . .
Mo1 Mo 0.60822(5) 0.34655(2) 0.16266(2) 0.01532(11) Uani 1 1 d . . .
Mo2 Mo 0.21098(5) 0.86440(2) 0.34832(2) 0.01436(11) Uani 1 1 d . . .
O10 O 0.0964(5) 0.5125(3) 0.2006(3) 0.0438(13) Uani 1 1 d . . .
O9 O 0.1949(6) 0.5298(3) 0.3215(3) 0.0446(14) Uani 1 1 d . . .
O12 O 0.7542(5) 0.7199(3) -0.0046(3) 0.0409(12) Uani 1 1 d . . .
O11 O 0.5547(5) 0.8401(2) 0.0010(3) 0.0369(12) Uani 1 1 d . . .
O4 O 0.1945(4) 0.7216(2) 0.1062(2) 0.0286(10) Uani 1 1 d . . .
O3 O 0.5781(5) 0.6392(3) 0.2105(2) 0.0357(11) Uani 1 1 d . . .
O2 O 1.1232(4) 0.1406(2) 0.2677(2) 0.0248(9) Uani 1 1 d . . .
O1 O 1.1266(4) 0.1440(2) 0.4245(2) 0.0239(9) Uani 1 1 d . . .
O6 O 1.0434(9) 0.3885(3) 0.3611(5) 0.094(3) Uani 1 1 d . . .
O5 O 0.7959(7) 0.3977(3) 0.4301(4) 0.0650(19) Uani 1 1 d . . .
N23 N 0.7008(5) 0.1393(3) 0.3692(2) 0.0209(10) Uani 1 1 d . . .
N24 N 0.8764(5) 0.0972(2) 0.2569(2) 0.0198(10) Uani 1 1 d . . .
N9 N 0.3193(5) 0.7501(2) 0.2268(3) 0.0214(10) Uani 1 1 d . . .
N12 N -0.0535(6) 0.8770(3) 0.2729(3) 0.0348(13) Uani 1 1 d . . .
N13 N 0.2879(6) 0.9577(3) 0.2043(3) 0.0330(13) Uani 1 1 d . . .
N10 N 0.0260(5) 1.0232(2) 0.3710(2) 0.0183(10) Uani 1 1 d . . .
N14 N 0.3920(6) 0.9628(3) 0.4001(3) 0.0346(13) Uani 1 1 d . . .
N15 N 0.4793(6) 0.7580(3) 0.3994(3) 0.0413(15) Uani 1 1 d . . .
N16 N 0.1082(6) 0.7186(3) 0.4085(3) 0.0360(14) Uani 1 1 d . . .
N7 N 0.8842(6) 0.3922(3) 0.1021(3) 0.0407(15) Uani 1 1 d . . .
N3 N 0.6057(5) 0.3698(3) -0.0080(2) 0.0216(10) Uani 1 1 d . . .
N6 N 0.2993(6) 0.3741(3) 0.1393(3) 0.0405(15) Uani 1 1 d . . .
N8 N 0.5288(10) 0.4254(4) 0.3092(3) 0.074(3) Uani 1 1 d . . .
N4 N 0.4800(6) 0.2357(4) 0.2739(4) 0.0500(19) Uani 1 1 d . . .
N1 N 0.8292(5) 0.2551(3) 0.2606(3) 0.0252(11) Uani 1 1 d . . .
N5 N 0.7035(7) 0.1906(3) 0.0935(3) 0.0386(15) Uani 1 1 d . . .
N11 N 0.1341(5) 0.8678(2) 0.5170(2) 0.0216(10) Uani 1 1 d . . .
N2 N 0.5255(5) 0.5213(3) 0.1284(3) 0.0232(11) Uani 1 1 d . . .
N26 N 0.2383(5) 0.5700(3) 0.1382(3) 0.0259(11) Uani 1 1 d . . .
N25 N 0.3313(6) 0.5912(3) 0.2585(3) 0.0298(13) Uani 1 1 d . . .
N27 N 0.4330(5) 0.7778(2) 0.0735(3) 0.0246(11) Uani 1 1 d . . .
N28 N 0.6264(4) 0.6561(3) 0.0602(3) 0.0224(11) Uani 1 1 d . . .
N20 N 0.0370(6) 0.7961(3) 0.0508(3) 0.0367(14) Uani 1 1 d . . .
N21 N 0.8066(6) 0.2836(3) 0.4101(3) 0.0308(12) Uani 1 1 d . . .
N22 N 1.0481(6) 0.2765(3) 0.3388(3) 0.0320(13) Uani 1 1 d . . .
N18 N 1.3075(5) 0.1312(3) 0.1979(3) 0.0257(11) Uani 1 1 d . . .
N17 N 1.2202(5) 0.1097(3) 0.5245(3) 0.0253(11) Uani 1 1 d . . .
O7 O 0.5673(4) 0.0773(2) 0.3341(2) 0.0251(9) Uani 1 1 d . . .
O8 O 0.7364(4) 0.0423(2) 0.2187(2) 0.0246(9) Uani 1 1 d . . .
N29 N 0.8791(10) 0.6791(6) 0.1590(5) 0.084(3) Uani 1 1 d . . .
N30 N 0.6453(11) 0.9281(7) 0.1149(8) 0.107(4) Uani 1 1 d . . .
N19 N 0.7142(8) 0.5841(4) 0.2899(4) 0.058(2) Uani 1 1 d . . .
N31 N 0.039(2) 0.4561(15) 0.5135(11) 0.139(12) Uani 0.5 1 d PDU . 1
C59 C 0.1640(16) 1.0124(9) 0.0448(11) 0.054(5) Uani 0.5 1 d P A 1
C9 C 0.2816(5) 0.7907(3) 0.2682(3) 0.0173(11) Uani 1 1 d . . .
C16 C 0.1459(6) 0.7684(3) 0.3869(3) 0.0227(12) Uani 1 1 d . . .
C10 C 0.0860(5) 0.9686(3) 0.3641(3) 0.0120(10) Uani 1 1 d U . .
C14 C 0.3313(6) 0.9289(3) 0.3802(3) 0.0235(13) Uani 1 1 d . . .
C15 C 0.3854(7) 0.7950(3) 0.3813(3) 0.0293(14) Uani 1 1 d . . .
C12 C 0.0382(6) 0.8727(3) 0.2988(3) 0.0236(13) Uani 1 1 d . . .
C13 C 0.2621(6) 0.9254(3) 0.2544(3) 0.0213(12) Uani 1 1 d . . .
C3 C 0.6029(5) 0.3642(3) 0.0520(3) 0.0182(11) Uani 1 1 d . . .
C6 C 0.4079(5) 0.3634(3) 0.1480(3) 0.0191(11) Uani 1 1 d . . .
C8 C 0.5585(9) 0.3990(4) 0.2581(3) 0.0424(19) Uani 1 1 d . . .
C4 C 0.5237(6) 0.2739(4) 0.2353(4) 0.0329(16) Uani 1 1 d . . .
C7 C 0.7901(7) 0.3752(3) 0.1252(3) 0.0285(14) Uani 1 1 d . . .
C5 C 0.6712(6) 0.2443(3) 0.1170(3) 0.0242(13) Uani 1 1 d . . .
C1 C 0.7545(6) 0.2878(3) 0.2265(3) 0.0173(11) Uani 1 1 d . . .
C11 C 0.1595(6) 0.8673(3) 0.4583(3) 0.0197(12) Uani 1 1 d . . .
C2 C 0.5568(5) 0.4598(3) 0.1390(3) 0.0208(12) Uani 1 1 d . . .
C44 C 0.1920(7) 0.5469(3) 0.1967(4) 0.0312(15) Uani 1 1 d . . .
C45 C 0.0674(8) 0.5135(4) 0.1301(5) 0.047(2) Uani 1 1 d . . .
H45A H -0.0202 0.5424 0.1239 0.056 Uiso 1 1 calc R . .
H45B H 0.0731 0.4648 0.1171 0.056 Uiso 1 1 calc R . .
C46 C 0.1716(7) 0.5476(4) 0.0860(4) 0.0375(17) Uani 1 1 d . . .
H46B H 0.2316 0.5125 0.0571 0.045 Uiso 1 1 calc R . .
H46A H 0.1315 0.5887 0.0557 0.045 Uiso 1 1 calc R . .
C43 C 0.2431(6) 0.5573(3) 0.2601(3) 0.0265(14) Uani 1 1 d . . .
C42 C 0.2654(10) 0.5508(4) 0.3734(4) 0.050(2) Uani 1 1 d . . .
H42B H 0.3114 0.5085 0.4003 0.06 Uiso 1 1 calc R . .
H42A H 0.2057 0.5824 0.4058 0.06 Uiso 1 1 calc R . .
C41 C 0.3610(8) 0.5901(3) 0.3310(3) 0.0336(16) Uani 1 1 d . . .
H41A H 0.3482 0.639 0.3454 0.04 Uiso 1 1 calc R . .
H41B H 0.4511 0.5645 0.3364 0.04 Uiso 1 1 calc R . .
C52 C 0.7468(7) 0.6036(4) 0.0427(4) 0.0379(17) Uani 1 1 d . . .
H52B H 0.7314 0.5674 0.0143 0.045 Uiso 1 1 calc R . .
H52A H 0.7844 0.5795 0.0851 0.045 Uiso 1 1 calc R . .
C51 C 0.8344(7) 0.6475(4) 0.0018(4) 0.0431(19) Uani 1 1 d . . .
H51A H 0.9102 0.6464 0.0268 0.052 Uiso 1 1 calc R . .
H51B H 0.865 0.6295 -0.0444 0.052 Uiso 1 1 calc R . .
C50 C 0.6424(7) 0.7162(3) 0.0316(3) 0.0275(14) Uani 1 1 d . . .
C49 C 0.5383(7) 0.7800(3) 0.0366(3) 0.0265(13) Uani 1 1 d . . .
C48 C 0.4347(7) 0.8925(4) 0.0180(4) 0.0395(17) Uani 1 1 d . . .
H48B H 0.3934 0.9132 -0.0245 0.047 Uiso 1 1 calc R . .
H48A H 0.4514 0.9314 0.0424 0.047 Uiso 1 1 calc R . .
C47 C 0.3494(7) 0.8499(3) 0.0653(3) 0.0304(14) Uani 1 1 d . . .
H47A H 0.3232 0.8707 0.1106 0.037 Uiso 1 1 calc R . .
H47B H 0.2711 0.8488 0.0435 0.037 Uiso 1 1 calc R . .
C38 C 0.1351(8) 0.7386(4) 0.0533(4) 0.0429(18) Uani 1 1 d . . .
C39 C -0.0024(11) 0.8418(5) 0.1033(5) 0.069(3) Uani 1 1 d . . .
H39A H -0.0752 0.8797 0.09 0.104 Uiso 1 1 calc R . .
H39B H 0.0692 0.8627 0.1113 0.104 Uiso 1 1 calc R . .
H39C H -0.0293 0.8153 0.146 0.104 Uiso 1 1 calc R . .
C40 C -0.0204(10) 0.8126(7) -0.0152(5) 0.076(3) Uani 1 1 d . . .
H40A H -0.0905 0.8552 -0.012 0.114 Uiso 1 1 calc R . .
H40B H -0.0546 0.7724 -0.0253 0.114 Uiso 1 1 calc R . .
H40C H 0.0457 0.8213 -0.0525 0.114 Uiso 1 1 calc R . .
C26 C 0.9893(9) 0.3318(4) 0.3665(4) 0.0443(19) Uani 1 1 d . . .
C25 C 0.8600(9) 0.3359(4) 0.4047(4) 0.0403(18) Uani 1 1 d . . .
C23 C 0.6772(8) 0.3090(4) 0.4424(4) 0.0409(18) Uani 1 1 d . . .
H23B H 0.6593 0.2779 0.4842 0.049 Uiso 1 1 calc R . .
H23A H 0.6128 0.3099 0.4098 0.049 Uiso 1 1 calc R . .
C24 C 0.6724(10) 0.3833(4) 0.4617(5) 0.057(2) Uani 1 1 d . . .
H24A H 0.5992 0.418 0.4427 0.069 Uiso 1 1 calc R . .
H24B H 0.6643 0.3853 0.5127 0.069 Uiso 1 1 calc R . .
C28 C 1.1743(9) 0.2896(4) 0.3062(5) 0.055(2) Uani 1 1 d . . .
H28A H 1.186 0.2819 0.2562 0.067 Uiso 1 1 calc R . .
H28B H 1.2466 0.2579 0.3289 0.067 Uiso 1 1 calc R . .
C27 C 1.1666(12) 0.3667(5) 0.3176(7) 0.089(4) Uani 1 1 d . . .
H27B H 1.2402 0.3714 0.3416 0.107 Uiso 1 1 calc R . .
H27A H 1.1665 0.3959 0.2729 0.107 Uiso 1 1 calc R . .
C20 C 1.2377(6) 0.1142(3) 0.2545(3) 0.0243(13) Uani 1 1 d . . .
C21 C 1.2545(8) 0.1861(5) 0.1470(4) 0.055(3) Uani 1 1 d . . .
H21B H 1.1817 0.1734 0.1291 0.067 Uiso 1 1 calc R . .
H21C H 1.3211 0.1909 0.1088 0.067 Uiso 1 1 calc R . .
H21A H 1.2246 0.2314 0.1686 0.067 Uiso 1 1 calc R . .
C22 C 1.4435(6) 0.0953(4) 0.1824(4) 0.0342(16) Uani 1 1 d . . .
H22B H 1.4933 0.1021 0.2192 0.041 Uiso 1 1 calc R . .
H22C H 1.478 0.1156 0.138 0.041 Uiso 1 1 calc R . .
H22A H 1.4499 0.0444 0.1796 0.041 Uiso 1 1 calc R . .
C17 C 1.1665(6) 0.0971(3) 0.4706(3) 0.0226(12) Uani 1 1 d . . .
C18 C 1.2326(9) 0.1810(4) 0.5355(4) 0.048(2) Uani 1 1 d . . .
H18C H 1.3229 0.1803 0.5403 0.057 Uiso 1 1 calc R . .
H18B H 1.1789 0.1971 0.5777 0.057 Uiso 1 1 calc R . .
H18A H 1.2042 0.2136 0.4958 0.057 Uiso 1 1 calc R . .
C19 C 1.2672(7) 0.0522(4) 0.5748(3) 0.0349(16) Uani 1 1 d . . .
H19C H 1.2623 0.0069 0.5583 0.042 Uiso 1 1 calc R . .
H19A H 1.214 0.0593 0.6192 0.042 Uiso 1 1 calc R . .
H19B H 1.357 0.0515 0.5809 0.042 Uiso 1 1 calc R . .
C31 C 0.6754(6) 0.1013(3) 0.3254(3) 0.0199(12) Uani 1 1 d . . .
C29 C 0.5859(6) 0.1499(4) 0.4220(3) 0.0272(14) Uani 1 1 d . . .
H29A H 0.5451 0.201 0.4244 0.033 Uiso 1 1 calc R . .
H29B H 0.6105 0.1298 0.4684 0.033 Uiso 1 1 calc R . .
C30 C 0.4945(6) 0.1099(3) 0.3964(3) 0.0255(13) Uani 1 1 d . . .
H30B H 0.4736 0.073 0.432 0.031 Uiso 1 1 calc R . .
H30A H 0.4134 0.143 0.3847 0.031 Uiso 1 1 calc R . .
C32 C 0.7692(5) 0.0796(3) 0.2646(3) 0.0189(11) Uani 1 1 d . . .
C33 C 0.8494(6) 0.0301(3) 0.1665(3) 0.0259(13) Uani 1 1 d . . .
H33A H 0.825 0.0502 0.12 0.031 Uiso 1 1 calc R . .
H33B H 0.8875 -0.0215 0.1643 0.031 Uiso 1 1 calc R . .
C34 C 0.9445(6) 0.0680(3) 0.1909(3) 0.0259(13) Uani 1 1 d . . .
H34B H 1.027 0.0343 0.1992 0.031 Uiso 1 1 calc R . .
H34A H 0.9621 0.1066 0.1564 0.031 Uiso 1 1 calc R . .
C53 C 0.9243(9) 0.6887(5) 0.2044(6) 0.059(2) Uani 1 1 d . . .
C54 C 0.9891(11) 0.7021(5) 0.2625(6) 0.066(3) Uani 1 1 d . . .
C55 C 0.6307(11) 0.9036(10) 0.1796(10) 0.122(7) Uani 1 1 d . . .
C56 C 0.6170(11) 0.8898(6) 0.2506(6) 0.073(3) Uani 1 1 d . . .
C35A C 0.6185(14) 0.6429(8) 0.2659(7) 0.047(3) Uani 0.6 1 d P . .
C35B C 0.6634(19) 0.5837(11) 0.2287(11) 0.044(5) Uani 0.4 1 d P . .
C37A C 0.7622(16) 0.5198(8) 0.2564(9) 0.057(4) Uani 0.6 1 d P . .
C37B C 0.823(3) 0.5145(18) 0.3027(17) 0.095(12) Uani 0.4 1 d P . .
C36A C 0.747(3) 0.5897(15) 0.3629(12) 0.121(11) Uani 0.6 1 d P . .
C36B C 0.689(3) 0.646(3) 0.331(2) 0.123(17) Uani 0.4 1 d P . .
N32 N 0.076(2) 0.9899(10) 0.0207(12) 0.100(8) Uani 0.5 1 d P . 1
C60 C 0.238(2) 1.0444(12) 0.0586(10) 0.063(5) Uani 0.5 1 d P A 1
C57 C 0.1769(19) 0.407(2) 0.4915(13) 0.180(18) Uani 0.5 1 d PDU B 1
C58 C 0.321(2) 0.3585(16) 0.4750(15) 0.128(11) Uani 0.5 1 d PDU B 1

loop_
_atom_site_aniso_label
_atom_site_aniso_U_11
_atom_site_aniso_U_22
_atom_site_aniso_U_33
_atom_site_aniso_U_23
_atom_site_aniso_U_13
_atom_site_aniso_U_12
Ce1 0.01990(16) 0.01471(16) 0.01118(15) 0.00248(10) -0.00466(12) -0.00460(11)
Ce2 0.02265(17) 0.01541(16) 0.01038(15) -0.00137(10) -0.00065(12) -0.00224(12)
Mo1 0.0186(2) 0.0149(2) 0.0113(2) 0.00266(16) -0.00326(18) -0.00192(18)
Mo2 0.0188(2) 0.0147(2) 0.0096(2) -0.00148(16) -0.00023(18) -0.00423(17)
O10 0.030(3) 0.047(3) 0.058(4) -0.001(3) 0.006(3) -0.022(2)
O9 0.066(4) 0.043(3) 0.028(3) 0.001(2) 0.011(3) -0.028(3)
O12 0.026(3) 0.060(3) 0.032(3) 0.012(2) 0.003(2) -0.012(2)
O11 0.038(3) 0.034(3) 0.039(3) 0.012(2) -0.001(2) -0.017(2)
O4 0.027(2) 0.032(2) 0.025(2) -0.0010(18) -0.0070(19) -0.0032(19)
O3 0.035(3) 0.047(3) 0.023(2) -0.005(2) -0.008(2) -0.002(2)
O2 0.014(2) 0.031(2) 0.025(2) -0.0013(17) 0.0060(17) -0.0003(17)
O1 0.025(2) 0.027(2) 0.021(2) 0.0066(16) -0.0119(18) -0.0071(17)
O6 0.133(7) 0.047(4) 0.113(7) -0.030(4) 0.048(6) -0.059(4)
O5 0.094(5) 0.028(3) 0.071(4) -0.020(3) 0.017(4) -0.016(3)
N23 0.026(3) 0.023(3) 0.014(2) 0.0002(18) -0.001(2) -0.006(2)
N24 0.024(3) 0.022(2) 0.012(2) -0.0010(18) -0.0011(19) -0.0022(19)
N9 0.027(3) 0.019(2) 0.018(2) -0.0022(19) -0.001(2) -0.005(2)
N12 0.034(3) 0.035(3) 0.038(3) -0.009(2) -0.011(3) -0.005(2)
N13 0.057(4) 0.024(3) 0.018(3) -0.003(2) 0.005(3) -0.013(3)
N10 0.027(3) 0.009(2) 0.017(2) -0.0029(17) -0.004(2) 0.0025(19)
N14 0.034(3) 0.038(3) 0.037(3) -0.009(3) -0.001(3) -0.016(3)
N15 0.044(4) 0.036(3) 0.041(4) -0.001(3) -0.015(3) 0.001(3)
N16 0.053(4) 0.032(3) 0.026(3) -0.005(2) 0.004(3) -0.018(3)
N7 0.030(3) 0.053(4) 0.039(4) 0.013(3) -0.001(3) -0.017(3)
N3 0.026(3) 0.023(3) 0.015(3) -0.0043(18) 0.001(2) -0.005(2)
N6 0.034(4) 0.047(4) 0.041(4) 0.011(3) -0.009(3) -0.011(3)
N8 0.141(8) 0.045(4) 0.016(3) -0.003(3) -0.012(4) 0.025(5)
N4 0.032(3) 0.059(4) 0.053(4) 0.035(3) -0.009(3) -0.012(3)
N1 0.028(3) 0.028(3) 0.021(3) 0.005(2) -0.009(2) -0.011(2)
N5 0.063(4) 0.019(3) 0.036(3) -0.003(2) -0.018(3) -0.005(3)
N11 0.027(3) 0.019(2) 0.015(3) -0.0002(18) 0.003(2) 0.000(2)
N2 0.026(3) 0.021(3) 0.018(3) -0.0066(19) 0.008(2) 0.000(2)
N26 0.021(3) 0.021(3) 0.034(3) -0.007(2) -0.002(2) 0.000(2)
N25 0.049(4) 0.026(3) 0.015(3) 0.000(2) 0.001(2) -0.012(3)
N27 0.037(3) 0.016(2) 0.019(3) -0.0013(18) -0.001(2) -0.003(2)
N28 0.007(2) 0.031(3) 0.027(3) -0.003(2) -0.0018(19) 0.0012(19)
N20 0.029(3) 0.030(3) 0.050(4) 0.003(3) -0.016(3) 0.000(2)
N21 0.046(4) 0.026(3) 0.020(3) 0.003(2) -0.008(2) -0.008(2)
N22 0.037(3) 0.024(3) 0.037(3) 0.007(2) -0.013(3) -0.010(2)
N18 0.017(3) 0.034(3) 0.023(3) 0.003(2) -0.002(2) -0.003(2)
N17 0.024(3) 0.032(3) 0.018(3) 0.000(2) -0.007(2) -0.001(2)
O7 0.027(2) 0.029(2) 0.023(2) -0.0007(17) -0.0032(18) -0.0140(18)
O8 0.028(2) 0.025(2) 0.022(2) -0.0110(17) -0.0031(18) -0.0048(17)
N29 0.078(7) 0.112(8) 0.086(7) -0.019(6) -0.019(6) -0.060(6)
N30 0.072(7) 0.127(10) 0.130(11) -0.074(9) -0.013(7) -0.014(6)
N19 0.065(5) 0.071(5) 0.041(4) 0.012(4) -0.027(4) -0.021(4)
N31 0.104(16) 0.31(4) 0.043(13) -0.048(19) 0.023(12) -0.131(18)
C59 0.028(8) 0.039(9) 0.091(15) 0.011(8) 0.018(9) -0.017(7)
C9 0.019(3) 0.020(3) 0.012(3) 0.001(2) -0.003(2) -0.001(2)
C16 0.024(3) 0.023(3) 0.019(3) -0.004(2) 0.003(2) -0.004(2)
C10 0.011(2) 0.008(2) 0.015(2) -0.0074(17) 0.0022(18) 0.0037(17)
C14 0.032(3) 0.021(3) 0.019(3) -0.005(2) 0.000(3) -0.010(3)
C15 0.039(4) 0.031(4) 0.020(3) 0.003(2) -0.010(3) -0.010(3)
C12 0.029(3) 0.020(3) 0.023(3) -0.006(2) -0.003(3) -0.005(2)
C13 0.031(3) 0.014(3) 0.018(3) -0.009(2) 0.004(2) -0.002(2)
C3 0.018(3) 0.017(3) 0.019(3) -0.003(2) -0.001(2) -0.003(2)
C6 0.012(3) 0.023(3) 0.023(3) 0.002(2) -0.002(2) -0.006(2)
C8 0.072(6) 0.031(4) 0.015(3) 0.006(3) -0.012(3) 0.008(4)
C4 0.022(3) 0.039(4) 0.032(4) 0.020(3) -0.007(3) -0.002(3)
C7 0.036(4) 0.026(3) 0.019(3) 0.005(2) -0.005(3) 0.000(3)
C5 0.031(3) 0.017(3) 0.023(3) 0.001(2) -0.010(3) 0.000(2)
C1 0.024(3) 0.014(3) 0.015(3) 0.0018(19) -0.007(2) -0.004(2)
C11 0.025(3) 0.012(3) 0.017(3) -0.005(2) 0.001(2) 0.005(2)
C2 0.017(3) 0.031(3) 0.010(3) -0.006(2) 0.005(2) 0.004(2)
C44 0.029(3) 0.022(3) 0.042(4) -0.001(3) 0.003(3) -0.008(3)
C45 0.035(4) 0.039(4) 0.070(6) -0.007(4) -0.015(4) -0.008(3)
C46 0.032(4) 0.037(4) 0.047(5) -0.003(3) -0.016(3) -0.008(3)
C43 0.029(3) 0.013(3) 0.029(3) -0.005(2) 0.013(3) 0.006(2)
C42 0.091(7) 0.036(4) 0.024(4) 0.001(3) 0.005(4) -0.026(4)
C41 0.060(5) 0.022(3) 0.016(3) -0.003(2) 0.002(3) -0.008(3)
C52 0.025(4) 0.046(4) 0.038(4) 0.001(3) 0.001(3) -0.003(3)
C51 0.018(3) 0.056(5) 0.044(5) 0.000(4) 0.008(3) 0.009(3)
C50 0.035(4) 0.037(4) 0.013(3) -0.001(2) -0.003(3) -0.013(3)
C49 0.033(4) 0.030(3) 0.019(3) 0.002(2) -0.003(3) -0.013(3)
C48 0.044(4) 0.027(4) 0.046(5) 0.009(3) -0.006(4) -0.010(3)
C47 0.043(4) 0.025(3) 0.022(3) 0.002(2) 0.000(3) -0.007(3)
C38 0.037(4) 0.047(5) 0.046(5) 0.007(3) -0.006(4) -0.016(3)
C39 0.073(7) 0.057(6) 0.065(7) -0.003(5) 0.002(5) 0.006(5)
C40 0.060(6) 0.114(9) 0.057(6) 0.032(6) -0.025(5) -0.035(6)
C26 0.067(6) 0.024(4) 0.047(5) 0.000(3) -0.004(4) -0.021(4)
C25 0.068(5) 0.021(3) 0.031(4) -0.007(3) -0.003(4) -0.009(3)
C23 0.058(5) 0.033(4) 0.026(4) 0.003(3) -0.002(3) -0.002(3)
C24 0.086(7) 0.035(4) 0.046(5) -0.013(4) 0.003(5) -0.005(4)
C28 0.052(5) 0.043(5) 0.079(7) 0.008(4) -0.005(5) -0.033(4)
C27 0.098(9) 0.054(6) 0.118(10) -0.023(6) 0.043(8) -0.045(6)
C20 0.032(4) 0.029(3) 0.018(3) 0.001(2) -0.008(3) -0.019(3)
C21 0.037(4) 0.079(6) 0.033(4) 0.027(4) 0.010(4) 0.001(4)
C22 0.019(3) 0.046(4) 0.036(4) -0.007(3) 0.004(3) -0.006(3)
C17 0.015(3) 0.032(3) 0.019(3) 0.002(2) -0.001(2) -0.002(2)
C18 0.054(5) 0.048(5) 0.046(5) -0.006(4) -0.025(4) -0.011(4)
C19 0.036(4) 0.047(4) 0.017(3) 0.005(3) -0.010(3) 0.001(3)
C31 0.021(3) 0.020(3) 0.018(3) 0.005(2) -0.003(2) -0.005(2)
C29 0.021(3) 0.037(4) 0.022(3) -0.003(3) 0.008(3) -0.006(3)
C30 0.021(3) 0.031(3) 0.023(3) -0.001(2) 0.010(3) -0.009(2)
C32 0.019(3) 0.019(3) 0.019(3) 0.000(2) -0.006(2) -0.002(2)
C33 0.027(3) 0.033(3) 0.017(3) -0.008(2) 0.001(2) -0.003(3)
C34 0.028(3) 0.033(3) 0.015(3) -0.009(2) 0.004(2) -0.004(3)
C53 0.053(6) 0.053(5) 0.078(7) -0.011(5) -0.017(5) -0.019(4)
C54 0.074(7) 0.061(6) 0.069(7) -0.022(5) -0.020(5) -0.015(5)
C55 0.038(6) 0.203(17) 0.140(14) -0.125(14) -0.009(8) -0.010(8)
C56 0.057(6) 0.089(8) 0.071(8) 0.007(6) -0.009(6) -0.014(6)
C35A 0.049(8) 0.065(9) 0.028(7) -0.009(6) -0.009(6) -0.012(7)
C35B 0.036(11) 0.053(12) 0.038(11) 0.011(9) -0.002(9) -0.007(9)
C37A 0.053(9) 0.053(9) 0.065(11) 0.009(8) -0.012(8) -0.014(7)
C37B 0.048(15) 0.11(3) 0.10(2) 0.07(2) -0.015(15) 0.014(15)
C36A 0.16(3) 0.13(2) 0.076(16) 0.014(14) -0.092(18) -0.020(19)
C36B 0.08(2) 0.22(5) 0.11(3) -0.12(3) 0.02(2) -0.07(3)
N32 0.101(16) 0.068(12) 0.108(18) 0.017(11) 0.040(14) -0.009(12)
C60 0.057(12) 0.091(15) 0.037(10) -0.005(9) -0.006(9) -0.006(11)
C57 0.062(13) 0.47(6) 0.038(13) -0.01(2) 0.015(12) -0.126(19)
C58 0.108(17) 0.21(3) 0.09(2) 0.07(2) -0.030(15) -0.107(16)

loop_
_atom_type_symbol
_atom_type_description
_atom_type_scat_dispersion_real
_atom_type_scat_dispersion_imag
_atom_type_scat_source
Ce Ce -0.2486 2.6331 'International Tables Vol C Tables 4.2.6.8 and 6.1.1.4'
Mo Mo -1.6832 0.6857 'International Tables Vol C Tables 4.2.6.8 and 6.1.1.4'
C C 0.0033 0.0016 'International Tables Vol C Tables 4.2.6.8 and 6.1.1.4'
H H 0 0 'International Tables Vol C Tables 4.2.6.8 and 6.1.1.4'
N N 0.0061 0.0033 'International Tables Vol C Tables 4.2.6.8 and 6.1.1.4'
O O 0.0106 0.006 'International Tables Vol C Tables 4.2.6.8 and 6.1.1.4'

loop_
_geom_angle_atom_site_label_1
_geom_angle_atom_site_label_2
_geom_angle_atom_site_label_3
_geom_angle
_geom_angle_site_symmetry_1
_geom_angle_site_symmetry_3
O2 Ce1 O1 77.95(15) . .
O2 Ce1 N1 86.12(16) . .
O1 Ce1 N1 140.57(15) . .
O2 Ce1 N11 142.63(15) . 2_666
O1 Ce1 N11 70.37(15) . 2_666
N1 Ce1 N11 131.14(16) . 2_666
O2 Ce1 N24 72.59(15) . .
O1 Ce1 N24 135.71(15) . .
N1 Ce1 N24 69.55(15) . .
N11 Ce1 N24 118.38(15) 2_666 .
O2 Ce1 N22 72.59(17) . .
O1 Ce1 N22 69.45(15) . .
N1 Ce1 N22 71.42(16) . .
N11 Ce1 N22 112.36(17) 2_666 .
N24 Ce1 N22 128.55(16) . .
O2 Ce1 N10 76.94(14) . 1_645
O1 Ce1 N10 74.08(14) . 1_645
N1 Ce1 N10 136.89(15) . 1_645
N11 Ce1 N10 75.75(14) 2_666 1_645
N24 Ce1 N10 67.60(14) . 1_645
N22 Ce1 N10 136.24(17) . 1_645
O2 Ce1 N21 133.11(16) . .
O1 Ce1 N21 96.66(16) . .
N1 Ce1 N21 68.74(16) . .
N11 Ce1 N21 71.30(15) 2_666 .
N24 Ce1 N21 127.61(16) . .
N22 Ce1 N21 62.25(18) . .
N10 Ce1 N21 146.97(15) 1_645 .
O2 Ce1 N23 134.80(15) . .
O1 Ce1 N23 137.11(14) . .
N1 Ce1 N23 77.93(15) . .
N11 Ce1 N23 67.90(15) 2_666 .
N24 Ce1 N23 62.21(15) . .
N22 Ce1 N23 137.14(16) . .
N10 Ce1 N23 86.45(15) 1_645 .
N21 Ce1 N23 79.19(16) . .
O3 Ce2 O4 146.85(15) . .
O3 Ce2 N2 76.25(17) . .
O4 Ce2 N2 134.05(16) . .
O3 Ce2 N3 134.98(16) . 2_665
O4 Ce2 N3 74.33(15) . 2_665
N2 Ce2 N3 76.69(16) . 2_665
O3 Ce2 N9 74.96(16) . .
O4 Ce2 N9 72.03(15) . .
N2 Ce2 N9 141.32(16) . .
N3 Ce2 N9 141.62(15) 2_665 .
O3 Ce2 N28 69.76(16) . .
O4 Ce2 N28 124.53(15) . .
N2 Ce2 N28 74.42(16) . .
N3 Ce2 N28 68.69(16) 2_665 .
N9 Ce2 N28 117.83(16) . .
O3 Ce2 N27 96.16(17) . .
O4 Ce2 N27 71.18(16) . .
N2 Ce2 N27 136.31(16) . .
N3 Ce2 N27 79.77(15) 2_665 .
N9 Ce2 N27 72.37(15) . .
N28 Ce2 N27 62.84(16) . .
O3 Ce2 N26 127.38(17) . .
O4 Ce2 N26 68.54(15) . .
N2 Ce2 N26 69.38(16) . .
N3 Ce2 N26 73.26(16) 2_665 .
N9 Ce2 N26 110.02(15) . .
N28 Ce2 N26 132.13(16) . .
N27 Ce2 N26 136.08(17) . .
O3 Ce2 N25 72.11(18) . .
O4 Ce2 N25 98.98(17) . .
N2 Ce2 N25 76.80(16) . .
N3 Ce2 N25 133.81(16) 2_665 .
N9 Ce2 N25 70.15(15) . .
N28 Ce2 N25 136.43(17) . .
N27 Ce2 N25 142.45(15) . .
N26 Ce2 N25 62.22(17) . .
C6 Mo1 C2 78.0(2) . .
C6 Mo1 C3 75.5(2) . .
C2 Mo1 C3 72.9(2) . .
C6 Mo1 C1 143.3(2) . .
C2 Mo1 C1 127.7(2) . .
C3 Mo1 C1 132.7(2) . .
C6 Mo1 C8 90.4(3) . .
C2 Mo1 C8 70.7(2) . .
C3 Mo1 C8 143.0(2) . .
C1 Mo1 C8 77.4(2) . .
C6 Mo1 C4 71.7(2) . .
C2 Mo1 C4 133.3(2) . .
C3 Mo1 C4 129.3(3) . .
C1 Mo1 C4 71.7(2) . .
C8 Mo1 C4 74.7(3) . .
C6 Mo1 C7 145.5(2) . .
C2 Mo1 C7 75.7(2) . .
C3 Mo1 C7 75.7(2) . .
C1 Mo1 C7 71.2(2) . .
C8 Mo1 C7 101.4(3) . .
C4 Mo1 C7 142.6(2) . .
C6 Mo1 C5 97.0(2) . .
C2 Mo1 C5 143.9(2) . .
C3 Mo1 C5 71.3(2) . .
C1 Mo1 C5 76.5(2) . .
C8 Mo1 C5 145.3(2) . .
C4 Mo1 C5 75.6(3) . .
C7 Mo1 C5 91.4(2) . .
C11 Mo2 C12 108.5(2) . .
C11 Mo2 C15 82.3(2) . .
C12 Mo2 C15 146.2(2) . .
C11 Mo2 C13 144.7(2) . .
C12 Mo2 C13 81.8(2) . .
C15 Mo2 C13 108.1(2) . .
C11 Mo2 C14 76.2(2) . .
C12 Mo2 C14 141.8(2) . .
C15 Mo2 C14 71.3(2) . .
C13 Mo2 C14 75.7(2) . .
C11 Mo2 C16 71.3(2) . .
C12 Mo2 C16 75.9(2) . .
C15 Mo2 C16 77.8(2) . .
C13 Mo2 C16 143.1(2) . .
C14 Mo2 C16 137.5(2) . .
C11 Mo2 C9 141.8(2) . .
C12 Mo2 C9 79.0(2) . .
C15 Mo2 C9 73.9(2) . .
C13 Mo2 C9 72.4(2) . .
C14 Mo2 C9 121.5(2) . .
C16 Mo2 C9 74.7(2) . .
C11 Mo2 C10 73.8(2) . .
C12 Mo2 C10 71.5(2) . .
C15 Mo2 C10 141.4(2) . .
C13 Mo2 C10 78.2(2) . .
C14 Mo2 C10 73.8(2) . .
C16 Mo2 C10 120.5(2) . .
C9 Mo2 C10 140.8(2) . .
C44 O10 C45 105.1(6) . .
C43 O9 C42 104.6(5) . .
C50 O12 C51 105.2(5) . .
C49 O11 C48 105.1(5) . .
C38 O4 Ce2 138.0(5) . .
C35A O3 C35B 66.4(12) . .
C35A O3 Ce2 152.6(8) . .
C35B O3 Ce2 130.7(11) . .
C20 O2 Ce1 147.6(4) . .
C17 O1 Ce1 132.9(4) . .
C26 O6 C27 104.6(7) . .
C25 O5 C24 104.4(6) . .
C31 N23 C29 105.1(5) . .
C31 N23 Ce1 116.6(4) . .
C29 N23 Ce1 137.7(4) . .
C32 N24 C34 106.0(5) . .
C32 N24 Ce1 119.9(4) . .
C34 N24 Ce1 133.9(4) . .
C9 N9 Ce2 177.7(4) . .
C10 N10 Ce1 160.7(4) . 1_465
C3 N3 Ce2 163.5(4) . 2_665
C1 N1 Ce1 162.9(5) . .
C11 N11 Ce1 164.1(5) . 2_666
C2 N2 Ce2 162.7(4) . .
C44 N26 C46 106.6(6) . .
C44 N26 Ce2 117.9(5) . .
C46 N26 Ce2 135.1(4) . .
C43 N25 C41 106.7(5) . .
C43 N25 Ce2 117.4(4) . .
C41 N25 Ce2 135.7(4) . .
C49 N27 C47 106.2(5) . .
C49 N27 Ce2 117.8(4) . .
C47 N27 Ce2 135.8(4) . .
C50 N28 C52 106.8(5) . .
C50 N28 Ce2 117.7(4) . .
C52 N28 Ce2 135.5(4) . .
C38 N20 C39 124.0(7) . .
C38 N20 C40 115.5(8) . .
C39 N20 C40 120.3(8) . .
C25 N21 C23 105.8(6) . .
C25 N21 Ce1 117.1(5) . .
C23 N21 Ce1 136.9(4) . .
C26 N22 C28 107.0(6) . .
C26 N22 Ce1 119.0(5) . .
C28 N22 Ce1 133.9(5) . .
C20 N18 C21 121.7(6) . .
C20 N18 C22 122.1(6) . .
C21 N18 C22 116.2(6) . .
C17 N17 C19 120.2(5) . .
C17 N17 C18 121.6(5) . .
C19 N17 C18 118.2(6) . .
C31 O7 C30 104.7(4) . .
C32 O8 C33 104.2(4) . .
C35B N19 C37A 66.4(11) . .
C35B N19 C35A 59.0(10) . .
C37A N19 C35A 125.4(10) . .
C35B N19 C36B 124(2) . .
C37A N19 C36B 168(2) . .
C35A N19 C36B 66(2) . .
C35B N19 C36A 170.3(17) . .
C37A N19 C36A 120.1(14) . .
C35A N19 C36A 113.8(14) . .
C36B N19 C36A 50(2) . .
C35B N19 C37B 110.9(18) . .
C35A N19 C37B 169.6(16) . .
C36B N19 C37B 124(2) . .
C36A N19 C37B 76.5(17) . .
C57 N31 N31 133(2) . 2_566
C60 C59 N32 167(2) . .
N9 C9 Mo2 178.3(5) . .
N16 C16 Mo2 178.0(6) . .
N10 C10 Mo2 177.1(5) . .
N14 C14 Mo2 176.9(6) . .
N15 C15 Mo2 179.4(7) . .
N12 C12 Mo2 179.7(6) . .
N13 C13 Mo2 179.3(6) . .
N3 C3 Mo1 175.8(5) . .
N6 C6 Mo1 178.4(5) . .
N8 C8 Mo1 177.5(9) . .
N4 C4 Mo1 179.3(7) . .
N7 C7 Mo1 176.4(6) . .
N5 C5 Mo1 179.4(7) . .
N1 C1 Mo1 177.6(5) . .
N11 C11 Mo2 178.6(5) . .
N2 C2 Mo1 177.4(5) . .
N26 C44 O10 120.0(7) . .
N26 C44 C43 120.4(6) . .
O10 C44 C43 119.6(6) . .
O10 C45 C46 104.5(6) . .
O10 C45 H45A 110.9 . .
C46 C45 H45A 110.9 . .
O10 C45 H45B 110.9 . .
C46 C45 H45B 110.9 . .
H45A C45 H45B 108.9 . .
N26 C46 C45 103.3(6) . .
N26 C46 H46B 111.1 . .
C45 C46 H46B 111.1 . .
N26 C46 H46A 111.1 . .
C45 C46 H46A 111.1 . .
H46B C46 H46A 109.1 . .
N25 C43 O9 119.9(6) . .
N25 C43 C44 121.2(6) . .
O9 C43 C44 118.9(6) . .
O9 C42 C41 104.6(5) . .
O9 C42 H42B 110.8 . .
C41 C42 H42B 110.8 . .
O9 C42 H42A 110.8 . .
C41 C42 H42A 110.8 . .
H42B C42 H42A 108.9 . .
N25 C41 C42 104.2(6) . .
N25 C41 H41A 110.9 . .
C42 C41 H41A 110.9 . .
N25 C41 H41B 110.9 . .
C42 C41 H41B 110.9 . .
H41A C41 H41B 108.9 . .
N28 C52 C51 104.0(6) . .
N28 C52 H52B 111 . .
C51 C52 H52B 111 . .
N28 C52 H52A 111 . .
C51 C52 H52A 111 . .
H52B C52 H52A 109 . .
O12 C51 C52 104.8(5) . .
O12 C51 H51A 110.8 . .
C52 C51 H51A 110.8 . .
O12 C51 H51B 110.8 . .
C52 C51 H51B 110.8 . .
H51A C51 H51B 108.9 . .
N28 C50 O12 119.1(6) . .
N28 C50 C49 121.0(6) . .
O12 C50 C49 119.9(6) . .
N27 C49 O11 120.4(6) . .
N27 C49 C50 120.4(5) . .
O11 C49 C50 119.2(6) . .
O11 C48 C47 104.3(5) . .
O11 C48 H48B 110.9 . .
C47 C48 H48B 110.9 . .
O11 C48 H48A 110.9 . .
C47 C48 H48A 110.9 . .
H48B C48 H48A 108.9 . .
N27 C47 C48 104.0(5) . .
N27 C47 H47A 111 . .
C48 C47 H47A 111 . .
N27 C47 H47B 111 . .
C48 C47 H47B 111 . .
H47A C47 H47B 109 . .
O4 C38 N20 120.7(8) . .
N20 C39 H39A 109.5 . .
N20 C39 H39B 109.5 . .
H39A C39 H39B 109.5 . .
N20 C39 H39C 109.5 . .
H39A C39 H39C 109.5 . .
H39B C39 H39C 109.5 . .
N20 C40 H40A 109.5 . .
N20 C40 H40B 109.5 . .
H40A C40 H40B 109.5 . .
N20 C40 H40C 109.5 . .
H40A C40 H40C 109.5 . .
H40B C40 H40C 109.5 . .
N22 C26 O6 119.8(8) . .
N22 C26 C25 120.6(6) . .
O6 C26 C25 119.7(7) . .
N21 C25 O5 119.9(8) . .
N21 C25 C26 121.0(6) . .
O5 C25 C26 119.0(6) . .
N21 C23 C24 105.7(7) . .
N21 C23 H23B 110.6 . .
C24 C23 H23B 110.6 . .
N21 C23 H23A 110.6 . .
C24 C23 H23A 110.6 . .
H23B C23 H23A 108.7 . .
O5 C24 C23 103.7(6) . .
O5 C24 H24A 111 . .
C23 C24 H24A 111 . .
O5 C24 H24B 111 . .
C23 C24 H24B 111 . .
H24A C24 H24B 109 . .
N22 C28 C27 103.9(8) . .
N22 C28 H28A 111 . .
C27 C28 H28A 111 . .
N22 C28 H28B 111 . .
C27 C28 H28B 111 . .
H28A C28 H28B 109 . .
O6 C27 C28 104.4(7) . .
O6 C27 H27B 110.9 . .
C28 C27 H27B 110.9 . .
O6 C27 H27A 110.9 . .
C28 C27 H27A 110.9 . .
H27B C27 H27A 108.9 . .
O2 C20 N18 123.9(6) . .
N18 C21 H21B 109.5 . .
N18 C21 H21C 109.5 . .
H21B C21 H21C 109.5 . .
N18 C21 H21A 109.5 . .
H21B C21 H21A 109.5 . .
H21C C21 H21A 109.5 . .
N18 C22 H22B 109.5 . .
N18 C22 H22C 109.5 . .
H22B C22 H22C 109.5 . .
N18 C22 H22A 109.5 . .
H22B C22 H22A 109.5 . .
H22C C22 H22A 109.5 . .
O1 C17 N17 123.6(6) . .
N17 C18 H18C 109.5 . .
N17 C18 H18B 109.5 . .
H18C C18 H18B 109.5 . .
N17 C18 H18A 109.5 . .
H18C C18 H18A 109.5 . .
H18B C18 H18A 109.5 . .
N17 C19 H19C 109.5 . .
N17 C19 H19A 109.5 . .
H19C C19 H19A 109.5 . .
N17 C19 H19B 109.5 . .
H19C C19 H19B 109.5 . .
H19A C19 H19B 109.5 . .
N23 C31 O7 121.3(5) . .
N23 C31 C32 120.6(5) . .
O7 C31 C32 118.1(5) . .
N23 C29 C30 104.4(5) . .
N23 C29 H29A 110.9 . .
C30 C29 H29A 110.9 . .
N23 C29 H29B 110.9 . .
C30 C29 H29B 110.9 . .
H29A C29 H29B 108.9 . .
O7 C30 C29 104.2(4) . .
O7 C30 H30B 110.9 . .
C29 C30 H30B 110.9 . .
O7 C30 H30A 110.9 . .
C29 C30 H30A 110.9 . .
H30B C30 H30A 108.9 . .
N24 C32 O8 121.3(5) . .
N24 C32 C31 120.2(5) . .
O8 C32 C31 118.5(5) . .
O8 C33 C34 104.9(4) . .
O8 C33 H33A 110.8 . .
C34 C33 H33A 110.8 . .
O8 C33 H33B 110.8 . .
C34 C33 H33B 110.8 . .
H33A C33 H33B 108.8 . .
N24 C34 C33 103.5(5) . .
N24 C34 H34B 111.1 . .
C33 C34 H34B 111.1 . .
N24 C34 H34A 111.1 . .
C33 C34 H34A 111.1 . .
H34B C34 H34A 109 . .
N29 C53 C54 177.4(12) . .
N30 C55 C56 169.7(17) . .
O3 C35A C35B 59.1(10) . .
O3 C35A N19 117.5(11) . .
C35B C35A N19 58.4(10) . .
O3 C35A C36B 172.3(17) . .
C35B C35A C36B 117(2) . .
N19 C35A C36B 58.6(18) . .
O3 C35B N19 117.1(17) . .
O3 C35B C35A 54.5(10) . .
N19 C35B C35A 62.6(12) . .
O3 C35B C37A 175.4(19) . .
N19 C35B C37A 58.5(11) . .
C35A C35B C37A 121.1(17) . .
C37B C37A N19 75(2) . .
C37B C37A C35B 130(2) . .
N19 C37A C35B 55.0(10) . .
C37A C37B N19 60.3(13) . .
C37A C37B C36A 110(2) . .
N19 C37B C36A 50.4(12) . .
C36B C36A N19 62.6(15) . .
C36B C36A C37B 113(2) . .
N19 C36A C37B 53.0(12) . .
C36A C36B N19 67(2) . .
C36A C36B C35A 121(3) . .
N19 C36B C35A 55.8(11) . .
C59 N32 N32 149(2) . 2_575
N31 C57 C58 175(2) . .

loop_
_geom_bond_atom_site_label_1
_geom_bond_atom_site_label_2
_geom_bond_distance
_geom_bond_site_symmetry_2
Ce1 O2 2.396(4) .
Ce1 O1 2.479(4) .
Ce1 N1 2.602(5) .
Ce1 N11 2.610(5) 2_666
Ce1 N24 2.641(5) .
Ce1 N22 2.656(5) .
Ce1 N10 2.670(4) 1_645
Ce1 N21 2.690(6) .
Ce1 N23 2.711(5) .
Ce2 O3 2.436(5) .
Ce2 O4 2.446(4) .
Ce2 N2 2.589(5) .
Ce2 N3 2.602(5) 2_665
Ce2 N9 2.641(5) .
Ce2 N28 2.645(5) .
Ce2 N27 2.660(5) .
Ce2 N26 2.663(5) .
Ce2 N25 2.674(5) .
Mo1 C6 2.144(6) .
Mo1 C2 2.153(6) .
Mo1 C3 2.155(6) .
Mo1 C1 2.158(5) .
Mo1 C8 2.159(7) .
Mo1 C4 2.164(6) .
Mo1 C7 2.170(7) .
Mo1 C5 2.182(6) .
Mo2 C11 2.150(6) .
Mo2 C12 2.155(6) .
Mo2 C15 2.160(7) .
Mo2 C13 2.162(6) .
Mo2 C14 2.168(6) .
Mo2 C16 2.169(6) .
Mo2 C9 2.170(6) .
Mo2 C10 2.177(5) .
O10 C44 1.335(8) .
O10 C45 1.442(10) .
O9 C43 1.353(8) .
O9 C42 1.473(10) .
O12 C50 1.327(8) .
O12 C51 1.467(9) .
O11 C49 1.332(7) .
O11 C48 1.467(9) .
O4 C38 1.254(9) .
O3 C35A 1.224(13) .
O3 C35B 1.29(2) .
O2 C20 1.221(8) .
O1 C17 1.252(7) .
O6 C26 1.345(9) .
O6 C27 1.478(13) .
O5 C25 1.345(9) .
O5 C24 1.463(12) .
N23 C31 1.274(8) .
N23 C29 1.494(7) .
N24 C32 1.259(8) .
N24 C34 1.494(7) .
N9 C9 1.155(7) .
N12 C12 1.140(8) .
N13 C13 1.146(8) .
N10 C10 1.115(6) .
N10 Ce1 2.670(4) 1_465
N14 C14 1.146(8) .
N15 C15 1.163(9) .
N16 C16 1.153(8) .
N7 C7 1.157(9) .
N3 C3 1.160(7) .
N3 Ce2 2.602(5) 2_665
N6 C6 1.163(8) .
N8 C8 1.142(9) .
N4 C4 1.139(9) .
N1 C1 1.139(7) .
N5 C5 1.141(8) .
N11 C11 1.144(7) .
N11 Ce1 2.610(5) 2_666
N2 C2 1.165(8) .
N26 C44 1.269(9) .
N26 C46 1.462(9) .
N25 C43 1.264(9) .
N25 C41 1.483(8) .
N27 C49 1.269(8) .
N27 C47 1.481(8) .
N28 C50 1.278(8) .
N28 C52 1.473(8) .
N20 C38 1.344(10) .
N20 C39 1.383(11) .
N20 C40 1.468(11) .
N21 C25 1.264(9) .
N21 C23 1.447(10) .
N22 C26 1.249(10) .
N22 C28 1.487(10) .
N18 C20 1.314(8) .
N18 C21 1.443(9) .
N18 C22 1.471(8) .
N17 C17 1.324(8) .
N17 C19 1.448(8) .
N17 C18 1.455(9) .
O7 C31 1.330(7) .
O7 C30 1.475(7) .
O8 C32 1.330(7) .
O8 C33 1.474(7) .
N29 C53 1.108(12) .
N30 C55 1.31(2) .
N19 C35B 1.37(2) .
N19 C37A 1.425(18) .
N19 C35A 1.426(16) .
N19 C36B 1.47(3) .
N19 C36A 1.53(2) .
N19 C37B 1.58(3) .
N31 C57 1.591(18) .
N31 N31 1.77(5) 2_566
C59 C60 1.18(3) .
C59 N32 1.28(3) .
C44 C43 1.460(10) .
C45 C46 1.553(11) .
C45 H45A 0.99 .
C45 H45B 0.99 .
C46 H46B 0.99 .
C46 H46A 0.99 .
C42 C41 1.530(10) .
C42 H42B 0.99 .
C42 H42A 0.99 .
C41 H41A 0.99 .
C41 H41B 0.99 .
C52 C51 1.513(10) .
C52 H52B 0.99 .
C52 H52A 0.99 .
C51 H51A 0.99 .
C51 H51B 0.99 .
C50 C49 1.463(9) .
C48 C47 1.535(9) .
C48 H48B 0.99 .
C48 H48A 0.99 .
C47 H47A 0.99 .
C47 H47B 0.99 .
C39 H39A 0.98 .
C39 H39B 0.98 .
C39 H39C 0.98 .
C40 H40A 0.98 .
C40 H40B 0.98 .
C40 H40C 0.98 .
C26 C25 1.478(12) .
C23 C24 1.513(10) .
C23 H23B 0.99 .
C23 H23A 0.99 .
C24 H24A 0.99 .
C24 H24B 0.99 .
C28 C27 1.514(12) .
C28 H28A 0.99 .
C28 H28B 0.99 .
C27 H27B 0.99 .
C27 H27A 0.99 .
C21 H21B 0.98 .
C21 H21C 0.98 .
C21 H21A 0.98 .
C22 H22B 0.98 .
C22 H22C 0.98 .
C22 H22A 0.98 .
C18 H18C 0.98 .
C18 H18B 0.98 .
C18 H18A 0.98 .
C19 H19C 0.98 .
C19 H19A 0.98 .
C19 H19B 0.98 .
C31 C32 1.484(8) .
C29 C30 1.534(9) .
C29 H29A 0.99 .
C29 H29B 0.99 .
C30 H30B 0.99 .
C30 H30A 0.99 .
C33 C34 1.529(9) .
C33 H33A 0.99 .
C33 H33B 0.99 .
C34 H34B 0.99 .
C34 H34A 0.99 .
C53 C54 1.470(14) .
C55 C56 1.38(2) .
C35A C35B 1.38(3) .
C35A C36B 1.57(4) .
C35B C37A 1.53(2) .
C37A C37B 1.16(3) .
C36A C36B 1.27(5) .
C57 C58 1.629(19) .

loop_
_geom_torsion_atom_site_label_1
_geom_torsion_atom_site_label_2
_geom_torsion_atom_site_label_3
_geom_torsion_atom_site_label_4
_geom_torsion
_geom_torsion_site_symmetry_1
O3 Ce2 O4 C38 147.9(7) .
N2 Ce2 O4 C38 -60.9(7) .
N3 Ce2 O4 C38 -8.1(7) 2_665
N9 Ce2 O4 C38 153.2(7) .
N28 Ce2 O4 C38 41.3(7) .
N27 Ce2 O4 C38 76.2(7) .
N26 Ce2 O4 C38 -85.9(7) .
N25 Ce2 O4 C38 -141.2(7) .
O4 Ce2 O3 C35A 34.3(18) .
N2 Ce2 O3 C35A -124.8(17) .
N3 Ce2 O3 C35A -179.4(17) 2_665
N9 Ce2 O3 C35A 29.1(17) .
N28 Ce2 O3 C35A 157.0(17) .
N27 Ce2 O3 C35A 98.9(17) .
N26 Ce2 O3 C35A -74.9(17) .
N25 Ce2 O3 C35A -44.5(17) .
O4 Ce2 O3 C35B 155.0(12) .
N2 Ce2 O3 C35B -4.1(12) .
N3 Ce2 O3 C35B -58.7(12) 2_665
N9 Ce2 O3 C35B 149.8(12) .
N28 Ce2 O3 C35B -82.3(12) .
N27 Ce2 O3 C35B -140.4(12) .
N26 Ce2 O3 C35B 45.9(12) .
N25 Ce2 O3 C35B 76.2(12) .
O1 Ce1 O2 C20 21.6(7) .
N1 Ce1 O2 C20 165.3(8) .
N11 Ce1 O2 C20 -10.6(9) 2_666
N24 Ce1 O2 C20 -124.9(8) .
N22 Ce1 O2 C20 93.6(8) .
N10 Ce1 O2 C20 -54.6(7) 1_645
N21 Ce1 O2 C20 109.5(7) .
N23 Ce1 O2 C20 -125.9(7) .
O2 Ce1 O1 C17 -115.0(5) .
N1 Ce1 O1 C17 176.6(5) .
N11 Ce1 O1 C17 44.8(5) 2_666
N24 Ce1 O1 C17 -66.1(6) .
N22 Ce1 O1 C17 169.3(6) .
N10 Ce1 O1 C17 -35.4(5) 1_645
N21 Ce1 O1 C17 112.2(5) .
N23 Ce1 O1 C17 31.0(6) .
O2 Ce1 N23 C31 7.5(5) .
O1 Ce1 N23 C31 -122.1(4) .
N1 Ce1 N23 C31 79.4(4) .
N11 Ce1 N23 C31 -136.2(4) 2_666
N24 Ce1 N23 C31 6.4(4) .
N22 Ce1 N23 C31 124.3(4) .
N10 Ce1 N23 C31 -60.1(4) 1_645
N21 Ce1 N23 C31 149.8(4) .
O2 Ce1 N23 C29 177.1(5) .
O1 Ce1 N23 C29 47.6(6) .
N1 Ce1 N23 C29 -110.9(6) .
N11 Ce1 N23 C29 33.4(5) 2_666
N24 Ce1 N23 C29 176.0(6) .
N22 Ce1 N23 C29 -66.1(6) .
N10 Ce1 N23 C29 109.5(6) 1_645
N21 Ce1 N23 C29 -40.6(5) .
O2 Ce1 N24 C32 175.2(5) .
O1 Ce1 N24 C32 124.6(4) .
N1 Ce1 N24 C32 -92.4(4) .
N11 Ce1 N24 C32 34.2(5) 2_666
N22 Ce1 N24 C32 -135.3(4) .
N10 Ce1 N24 C32 92.5(4) 1_645
N21 Ce1 N24 C32 -53.3(5) .
N23 Ce1 N24 C32 -5.6(4) .
O2 Ce1 N24 C34 0.4(5) .
O1 Ce1 N24 C34 -50.2(6) .
N1 Ce1 N24 C34 92.8(5) .
N11 Ce1 N24 C34 -140.6(5) 2_666
N22 Ce1 N24 C34 49.9(6) .
N10 Ce1 N24 C34 -82.3(5) 1_645
N21 Ce1 N24 C34 131.9(5) .
N23 Ce1 N24 C34 179.6(6) .
O2 Ce1 N1 C1 138.8(16) .
O1 Ce1 N1 C1 -155.5(15) .
N11 Ce1 N1 C1 -44.4(17) 2_666
N24 Ce1 N1 C1 66.0(16) .
N22 Ce1 N1 C1 -148.2(17) .
N10 Ce1 N1 C1 72.7(17) 1_645
N21 Ce1 N1 C1 -81.6(16) .
N23 Ce1 N1 C1 1.4(16) .
O3 Ce2 N2 C2 90.5(16) .
O4 Ce2 N2 C2 -73.7(17) .
N3 Ce2 N2 C2 -125.8(17) 2_665
N9 Ce2 N2 C2 47.7(17) .
N28 Ce2 N2 C2 163.0(17) .
N27 Ce2 N2 C2 175.0(16) .
N26 Ce2 N2 C2 -48.9(16) .
N25 Ce2 N2 C2 16.0(16) .
O3 Ce2 N26 C44 40.6(5) .
O4 Ce2 N26 C44 -105.7(5) .
N2 Ce2 N26 C44 93.2(5) .
N3 Ce2 N26 C44 174.9(5) 2_665
N9 Ce2 N26 C44 -45.5(5) .
N28 Ce2 N26 C44 136.5(4) .
N27 Ce2 N26 C44 -130.5(5) .
N25 Ce2 N26 C44 7.6(4) .
O3 Ce2 N26 C46 -146.9(5) .
O4 Ce2 N26 C46 66.8(6) .
N2 Ce2 N26 C46 -94.3(6) .
N3 Ce2 N26 C46 -12.6(5) 2_665
N9 Ce2 N26 C46 127.0(6) .
N28 Ce2 N26 C46 -51.0(6) .
N27 Ce2 N26 C46 42.0(6) .
N25 Ce2 N26 C46 -179.9(6) .
O3 Ce2 N25 C43 -159.5(5) .
O4 Ce2 N25 C43 53.4(5) .
N2 Ce2 N25 C43 -79.9(5) .
N3 Ce2 N25 C43 -23.4(6) 2_665
N9 Ce2 N25 C43 120.5(5) .
N28 Ce2 N25 C43 -129.6(4) .
N27 Ce2 N25 C43 124.1(4) .
N26 Ce2 N25 C43 -6.5(4) .
O3 Ce2 N25 C41 26.4(6) .
O4 Ce2 N25 C41 -120.7(6) .
N2 Ce2 N25 C41 106.0(6) .
N3 Ce2 N25 C41 162.4(5) 2_665
N9 Ce2 N25 C41 -53.6(6) .
N28 Ce2 N25 C41 56.3(7) .
N27 Ce2 N25 C41 -50.0(7) .
N26 Ce2 N25 C41 179.4(7) .
O3 Ce2 N27 C49 63.9(5) .
O4 Ce2 N27 C49 -147.6(5) .
N2 Ce2 N27 C49 -12.6(6) .
N3 Ce2 N27 C49 -70.8(5) 2_665
N9 Ce2 N27 C49 135.9(5) .
N28 Ce2 N27 C49 0.4(4) .
N26 Ce2 N27 C49 -123.3(5) .
N25 Ce2 N27 C49 132.4(5) .
O3 Ce2 N27 C47 -121.8(6) .
O4 Ce2 N27 C47 26.7(5) .
N2 Ce2 N27 C47 161.7(5) .
N3 Ce2 N27 C47 103.5(6) 2_665
N9 Ce2 N27 C47 -49.8(6) .
N28 Ce2 N27 C47 174.7(6) .
N26 Ce2 N27 C47 51.1(6) .
N25 Ce2 N27 C47 -53.3(7) .
O3 Ce2 N28 C50 -106.4(5) .
O4 Ce2 N28 C50 39.6(5) .
N2 Ce2 N28 C50 172.8(5) .
N3 Ce2 N28 C50 91.3(5) 2_665
N9 Ce2 N28 C50 -46.9(5) .
N27 Ce2 N28 C50 2.1(4) .
N26 Ce2 N28 C50 130.9(4) .
N25 Ce2 N28 C50 -136.8(4) .
O3 Ce2 N28 C52 70.9(6) .
O4 Ce2 N28 C52 -143.0(6) .
N2 Ce2 N28 C52 -9.8(6) .
N3 Ce2 N28 C52 -91.4(6) 2_665
N9 Ce2 N28 C52 130.4(6) .
N27 Ce2 N28 C52 179.5(7) .
N26 Ce2 N28 C52 -51.7(7) .
N25 Ce2 N28 C52 40.6(7) .
O2 Ce1 N21 C25 -19.6(6) .
O1 Ce1 N21 C25 60.2(5) .
N1 Ce1 N21 C25 -81.9(5) .
N11 Ce1 N21 C25 126.8(6) 2_666
N24 Ce1 N21 C25 -121.3(5) .
N22 Ce1 N21 C25 -2.4(5) .
N10 Ce1 N21 C25 131.1(5) 1_645
N23 Ce1 N21 C25 -163.1(6) .
O2 Ce1 N21 C23 153.9(6) .
O1 Ce1 N21 C23 -126.4(6) .
N1 Ce1 N21 C23 91.5(6) .
N11 Ce1 N21 C23 -59.7(6) 2_666
N24 Ce1 N21 C23 52.1(7) .
N22 Ce1 N21 C23 171.1(7) .
N10 Ce1 N21 C23 -55.5(7) 1_645
N23 Ce1 N21 C23 10.4(6) .
O2 Ce1 N22 C26 169.5(6) .
O1 Ce1 N22 C26 -107.1(6) .
N1 Ce1 N22 C26 77.8(6) .
N11 Ce1 N22 C26 -50.0(6) 2_666
N24 Ce1 N22 C26 120.1(6) .
N10 Ce1 N22 C26 -142.5(5) 1_645
N21 Ce1 N22 C26 2.6(6) .
N23 Ce1 N22 C26 31.1(7) .
O2 Ce1 N22 C28 -15.2(7) .
O1 Ce1 N22 C28 68.1(7) .
N1 Ce1 N22 C28 -107.0(7) .
N11 Ce1 N22 C28 125.3(7) 2_666
N24 Ce1 N22 C28 -64.6(7) .
N10 Ce1 N22 C28 32.7(8) 1_645
N21 Ce1 N22 C28 177.8(8) .
N23 Ce1 N22 C28 -153.6(7) .
C46 N26 C44 O10 -2.7(8) .
Ce2 N26 C44 O10 171.8(5) .
C46 N26 C44 C43 176.9(6) .
Ce2 N26 C44 C43 -8.6(8) .
C45 O10 C44 N26 -2.0(8) .
C45 O10 C44 C43 178.4(6) .
C44 O10 C45 C46 5.4(7) .
C44 N26 C46 C45 5.7(7) .
Ce2 N26 C46 C45 -167.3(4) .
O10 C45 C46 N26 -6.8(7) .
C41 N25 C43 O9 0.9(8) .
Ce2 N25 C43 O9 -174.8(4) .
C41 N25 C43 C44 -178.9(5) .
Ce2 N25 C43 C44 5.4(7) .
C42 O9 C43 N25 1.0(8) .
C42 O9 C43 C44 -179.2(6) .
N26 C44 C43 N25 2.2(9) .
O10 C44 C43 N25 -178.2(6) .
N26 C44 C43 O9 -177.6(6) .
O10 C44 C43 O9 2.0(9) .
C43 O9 C42 C41 -2.4(8) .
C43 N25 C41 C42 -2.4(7) .
Ce2 N25 C41 C42 172.2(5) .
O9 C42 C41 N25 2.9(8) .
C50 N28 C52 C51 2.9(8) .
Ce2 N28 C52 C51 -174.7(5) .
C50 O12 C51 C52 3.6(8) .
N28 C52 C51 O12 -3.9(8) .
C52 N28 C50 O12 -0.7(8) .
Ce2 N28 C50 O12 177.4(4) .
C52 N28 C50 C49 177.6(6) .
Ce2 N28 C50 C49 -4.3(8) .
C51 O12 C50 N28 -1.9(8) .
C51 O12 C50 C49 179.7(6) .
C47 N27 C49 O11 0.4(8) .
Ce2 N27 C49 O11 176.3(4) .
C47 N27 C49 C50 -178.5(6) .
Ce2 N27 C49 C50 -2.6(8) .
C48 O11 C49 N27 1.6(8) .
C48 O11 C49 C50 -179.5(6) .
N28 C50 C49 N27 4.8(10) .
O12 C50 C49 N27 -176.9(6) .
N28 C50 C49 O11 -174.1(6) .
O12 C50 C49 O11 4.2(9) .
C49 O11 C48 C47 -2.7(7) .
C49 N27 C47 C48 -2.1(7) .
Ce2 N27 C47 C48 -176.9(5) .
O11 C48 C47 N27 2.9(7) .
Ce2 O4 C38 N20 -157.3(5) .
C39 N20 C38 O4 2.6(12) .
C40 N20 C38 O4 176.9(7) .
C28 N22 C26 O6 1.6(11) .
Ce1 N22 C26 O6 178.0(7) .
C28 N22 C26 C25 -179.1(8) .
Ce1 N22 C26 C25 -2.6(10) .
C27 O6 C26 N22 2.0(13) .
C27 O6 C26 C25 -177.3(9) .
C23 N21 C25 O5 2.9(10) .
Ce1 N21 C25 O5 178.2(6) .
C23 N21 C25 C26 -173.1(7) .
Ce1 N21 C25 C26 2.3(10) .
C24 O5 C25 N21 2.0(10) .
C24 O5 C25 C26 178.0(8) .
N22 C26 C25 N21 0.2(12) .
O6 C26 C25 N21 179.5(8) .
N22 C26 C25 O5 -175.8(8) .
O6 C26 C25 O5 3.6(13) .
C25 N21 C23 C24 -6.3(8) .
Ce1 N21 C23 C24 179.8(5) .
C25 O5 C24 C23 -5.7(9) .
N21 C23 C24 O5 7.3(9) .
C26 N22 C28 C27 -4.4(10) .
Ce1 N22 C28 C27 179.9(7) .
C26 O6 C27 C28 -4.6(13) .
N22 C28 C27 O6 5.4(12) .
Ce1 O2 C20 N18 -160.5(5) .
C21 N18 C20 O2 2.9(10) .
C22 N18 C20 O2 -176.7(6) .
Ce1 O1 C17 N17 -145.4(5) .
C19 N17 C17 O1 -178.4(6) .
C18 N17 C17 O1 2.4(10) .
C29 N23 C31 O7 -2.8(7) .
Ce1 N23 C31 O7 170.0(4) .
C29 N23 C31 C32 -179.9(5) .
Ce1 N23 C31 C32 -7.1(7) .
C30 O7 C31 N23 4.7(7) .
C30 O7 C31 C32 -178.1(5) .
C31 N23 C29 C30 -0.4(6) .
Ce1 N23 C29 C30 -170.8(4) .
C31 O7 C30 C29 -4.2(6) .
N23 C29 C30 O7 2.8(6) .
C34 N24 C32 O8 0.0(7) .
Ce1 N24 C32 O8 -176.1(4) .
C34 N24 C32 C31 -179.2(5) .
Ce1 N24 C32 C31 4.7(7) .
C33 O8 C32 N24 1.0(7) .
C33 O8 C32 C31 -179.9(5) .
N23 C31 C32 N24 1.9(8) .
O7 C31 C32 N24 -175.3(5) .
N23 C31 C32 O8 -177.3(5) .
O7 C31 C32 O8 5.5(8) .
C32 O8 C33 C34 -1.4(6) .
C32 N24 C34 C33 -0.9(6) .
Ce1 N24 C34 C33 174.4(4) .
O8 C33 C34 N24 1.4(6) .
Ce2 O3 C35A C35B 134.7(17) .
C35B O3 C35A N19 0.6(13) .
Ce2 O3 C35A N19 135.3(12) .
C35B N19 C35A O3 -0.6(13) .
C37A N19 C35A O3 -3.2(19) .
C36B N19 C35A O3 172(2) .
C36A N19 C35A O3 -173.3(16) .
C37B N19 C35A O3 13(9) .
C37A N19 C35A C35B -2.7(15) .
C36B N19 C35A C35B 173(2) .
C36A N19 C35A C35B -172.8(18) .
C37B N19 C35A C35B 14(8) .
C35B N19 C35A C36B -173(2) .
C37A N19 C35A C36B -176(2) .
C36A N19 C35A C36B 14(2) .
C37B N19 C35A C36B -159(8) .
C35A O3 C35B N19 -0.6(13) .
Ce2 O3 C35B N19 -155.0(9) .
Ce2 O3 C35B C35A -154.4(10) .
C37A N19 C35B O3 178.2(19) .
C35A N19 C35B O3 0.5(12) .
C36B N19 C35B O3 -7(3) .
C37B N19 C35B O3 -176.8(16) .
C37A N19 C35B C35A 177.6(14) .
C36B N19 C35B C35A -8(2) .
C37B N19 C35B C35A -177.4(15) .
C35A N19 C35B C37A -177.6(14) .
C36B N19 C35B C37A 175(2) .
C37B N19 C35B C37A 5.0(15) .
N19 C35A C35B O3 -179.4(13) .
C36B C35A C35B O3 -173(2) .
O3 C35A C35B N19 179.4(13) .
C36B C35A C35B N19 7(2) .
O3 C35A C35B C37A -178(2) .
N19 C35A C35B C37A 2.4(13) .
C36B C35A C35B C37A 9(3) .
C35B N19 C37A C37B 173(2) .
C35A N19 C37A C37B 175.8(18) .
C36B N19 C37A C37B 16(10) .
C36A N19 C37A C37B -15(2) .
C35A N19 C37A C35B 2.5(14) .
C36B N19 C37A C35B -157(10) .
C36A N19 C37A C35B 172.0(19) .
C37B N19 C37A C35B -173(2) .
N19 C35B C37A C37B -8(3) .
C35A C35B C37A C37B -11(3) .
C35A C35B C37A N19 -2.5(14) .
C35B C37A C37B N19 7(2) .
N19 C37A C37B C36A 10.6(17) .
C35B C37A C37B C36A 18(3) .
C35B N19 C37B C37A -7(2) .
C35A N19 C37B C37A -19(9) .
C36B N19 C37B C37A -176(2) .
C36A N19 C37B C37A 167(2) .
C35B N19 C37B C36A -173.5(17) .
C37A N19 C37B C36A -167(2) .
C35A N19 C37B C36A 174(8) .
C36B N19 C37B C36A 17(3) .
C37A N19 C36A C36B 172(2) .
C35A N19 C36A C36B -17(3) .
C37B N19 C36A C36B 162(3) .
C37A N19 C36A C37B 10.6(18) .
C35A N19 C36A C37B -178.8(15) .
C36B N19 C36A C37B -162(3) .
C37A C37B C36A C36B -30(4) .
N19 C37B C36A C36B -18(2) .
C37A C37B C36A N19 -12.0(19) .
C37B C36A C36B N19 16(2) .
N19 C36A C36B C35A 17(2) .
C37B C36A C36B C35A 32(4) .
C35B N19 C36B C36A 170(2) .
C37A N19 C36B C36A -36(11) .
C35A N19 C36B C36A 163(3) .
C37B N19 C36B C36A -22(3) .
C35B N19 C36B C35A 7(2) .
C37A N19 C36B C35A 162(9) .
C36A N19 C36B C35A -163(3) .
C37B N19 C36B C35A 175.5(16) .
C35B C35A C36B C36A -25(4) .
N19 C35A C36B C36A -19(3) .
C35B C35A C36B N19 -7(2) .
